data_7116855
loop_
_publ_author_name
'Chuan Liu'
'Qin Yin'
'Li-Xin Dai'
'Shu-Li You'

_publ_section_title
;
 Synthesis of pyrroloindolines and furoindolines via cascade
 dearomatization of indole derivatives with carbenium ion
;
_journal_name_full Chem.Commun.
_journal_page_first 5971
_journal_paper_doi 10.1039/C5cc00780A
_journal_volume 51
_journal_year 2015
_chemical_formula_moiety 'C25 H24 N2 O2 S3'
_chemical_formula_sum 'C25 H24 N2 O2 S3'
_chemical_formula_weight 480.64
_chemical_name_systematic
; 
 ? 
;
_space_group_IT_number 14
_symmetry_cell_setting monoclinic
_symmetry_space_group_name_Hall '-P 2yn'
_symmetry_space_group_name_H-M 'P 1 21/n 1'
_atom_sites_solution_hydrogens geom
_atom_sites_solution_primary direct
_atom_sites_solution_secondary difmap
_audit_creation_method SHELXL-97
_audit_update_record
;
2014-12-29 deposited with the CCDC.
2015-02-13 downloaded from the CCDC.
;
_cell_angle_alpha 90.00
_cell_angle_beta 93.48(3)
_cell_angle_gamma 90.00
_cell_formula_units_Z 4
_cell_length_a 11.461(2)
_cell_length_b 12.938(3)
_cell_length_c 15.619(3)
_cell_measurement_reflns_used 9979
_cell_measurement_temperature 296(2)
_cell_measurement_theta_max 66.68
_cell_measurement_theta_min 3.42
_cell_volume 2311.8(8)
_computing_cell_refinement 'Bruker SAINT'
_computing_data_collection 'Bruker APEX2'
_computing_data_reduction 'Bruker SAINT'
_computing_molecular_graphics 'Bruker SHELXTL'
_computing_publication_material 'Bruker SHELXTL'
_computing_structure_refinement 'SHELXL-97 (Sheldrick, 2008)'
_computing_structure_solution 'SHELXS-97 (Sheldrick, 2008)'
_diffrn_ambient_temperature 296(2)
_diffrn_measured_fraction_theta_full 0.983
_diffrn_measured_fraction_theta_max 0.983
_diffrn_measurement_device_type 'Bruker APEX-II CCD'
_diffrn_measurement_method '\f and \w scans'
_diffrn_radiation_monochromator graphite
_diffrn_radiation_source 'fine-focus sealed tube'
_diffrn_radiation_type CuK\a
_diffrn_radiation_wavelength 1.54178
_diffrn_reflns_av_R_equivalents 0.0266
_diffrn_reflns_av_sigmaI/netI 0.0265
_diffrn_reflns_limit_h_max 13
_diffrn_reflns_limit_h_min -12
_diffrn_reflns_limit_k_max 14
_diffrn_reflns_limit_k_min -15
_diffrn_reflns_limit_l_max 18
_diffrn_reflns_limit_l_min -18
_diffrn_reflns_number 16134
_diffrn_reflns_theta_full 65.99
_diffrn_reflns_theta_max 65.99
_diffrn_reflns_theta_min 4.44
_diffrn_standards_number 0
_exptl_absorpt_coefficient_mu 3.137
_exptl_absorpt_correction_T_max 0.7529
_exptl_absorpt_correction_T_min 0.5484
_exptl_absorpt_correction_type multi-scan
_exptl_absorpt_process_details SADABS
_exptl_crystal_colour colorless
_exptl_crystal_density_diffrn 1.381
_exptl_crystal_density_method 'not measured'
_exptl_crystal_description block
_exptl_crystal_F_000 1008
_exptl_crystal_size_max 0.38
_exptl_crystal_size_mid 0.31
_exptl_crystal_size_min 0.24
_refine_diff_density_max 0.409
_refine_diff_density_min -0.487
_refine_diff_density_rms 0.050
_refine_ls_extinction_coef 0.0059(4)
_refine_ls_extinction_expression Fc^*^=kFc[1+0.001xFc^2^\l^3^/sin(2\q)]^-1/4^
_refine_ls_extinction_method SHELXL
_refine_ls_goodness_of_fit_ref 1.028
_refine_ls_hydrogen_treatment constr
_refine_ls_matrix_type full
_refine_ls_number_parameters 290
_refine_ls_number_reflns 3959
_refine_ls_number_restraints 0
_refine_ls_restrained_S_all 1.028
_refine_ls_R_factor_all 0.0426
_refine_ls_R_factor_gt 0.0419
_refine_ls_shift/su_max 0.000
_refine_ls_shift/su_mean 0.000
_refine_ls_structure_factor_coef Fsqd
_refine_ls_weighting_details 'calc w=1/[\s^2^(Fo^2^)+(0.0646P)^2^+1.1327P] where P=(Fo^2^+2Fc^2^)/3'
_refine_ls_weighting_scheme calc
_refine_ls_wR_factor_gt 0.1136
_refine_ls_wR_factor_ref 0.1143
_reflns_number_gt 3839
_reflns_number_total 3959
_reflns_threshold_expression >2sigma(I)
_cod_data_source_file c5cc00780a2.cif
_cod_data_source_block 190
_cod_original_cell_volume 2311.7(8)
_cod_original_sg_symbol_H-M 'P 21/n'
_cod_database_code 7116855

loop_
_symmetry_equiv_pos_as_xyz
'x, y, z'
'-x+1/2, y+1/2, -z+1/2'
'-x, -y, -z'
'x-1/2, -y-1/2, z-1/2'

loop_
_atom_site_label
_atom_site_type_symbol
_atom_site_fract_x
_atom_site_fract_y
_atom_site_fract_z
_atom_site_U_iso_or_equiv
_atom_site_adp_type
_atom_site_occupancy
_atom_site_symmetry_multiplicity
_atom_site_calc_flag
_atom_site_refinement_flags
S1 S -0.14136(5) 0.19927(5) 0.12295(4) 0.0597(2) Uani 1 1 d .
S2 S 0.31152(4) 0.48992(4) 0.11649(3) 0.05118(19) Uani 1 1 d .
S3 S 0.12709(4) 0.41681(4) -0.00673(3) 0.04731(18) Uani 1 1 d .
O1 O -0.1355(2) 0.09493(14) 0.15344(15) 0.0860(7) Uani 1 1 d .
O2 O -0.24895(14) 0.25504(17) 0.12213(14) 0.0788(6) Uani 1 1 d .
N1 N -0.04469(16) 0.26479(14) 0.18261(12) 0.0486(4) Uani 1 1 d .
N2 N -0.07208(15) 0.45059(14) 0.21427(12) 0.0493(4) Uani 1 1 d .
C1 C 0.11122(15) 0.38855(15) 0.17214(12) 0.0376(4) Uani 1 1 d .
C2 C 0.16050(18) 0.27895(15) 0.17191(14) 0.0451(5) Uani 1 1 d .
H2B H 0.1717 0.2558 0.1139 0.054 Uiso 1 1 calc R
H2C H 0.2344 0.2749 0.2054 0.054 Uiso 1 1 calc R
C3 C 0.0674(2) 0.21553(17) 0.21246(15) 0.0535(5) Uani 1 1 d .
H3A H 0.0699 0.1441 0.1937 0.064 Uiso 1 1 calc R
H3B H 0.0779 0.2176 0.2745 0.064 Uiso 1 1 calc R
C4 C -0.02398(16) 0.37491(15) 0.15869(12) 0.0392(4) Uani 1 1 d .
H4A H -0.0503 0.3876 0.0987 0.047 Uiso 1 1 calc R
C5 C 0.01069(19) 0.47628(16) 0.27907(13) 0.0469(5) Uani 1 1 d .
C6 C -0.0050(2) 0.5304(2) 0.35447(16) 0.0624(6) Uani 1 1 d .
H6A H -0.0785 0.5543 0.3673 0.075 Uiso 1 1 calc R
C7 C 0.0917(3) 0.5475(2) 0.40959(17) 0.0756(8) Uani 1 1 d .
H7A H 0.0828 0.5836 0.4603 0.091 Uiso 1 1 calc R
C8 C 0.2013(3) 0.5125(2) 0.39154(17) 0.0738(8) Uani 1 1 d .
H8A H 0.2648 0.5244 0.4302 0.089 Uiso 1 1 calc R
C9 C 0.2170(2) 0.4592(2) 0.31512(15) 0.0572(6) Uani 1 1 d .
H9A H 0.2907 0.4359 0.3023 0.069 Uiso 1 1 calc R
C10 C 0.12153(18) 0.44183(15) 0.25942(12) 0.0436(4) Uani 1 1 d .
C11 C 0.15595(16) 0.46126(15) 0.10319(12) 0.0404(4) Uani 1 1 d .
H11A H 0.1145 0.5270 0.1083 0.048 Uiso 1 1 calc R
C12 C 0.35502(17) 0.40078(16) 0.03939(13) 0.0444(5) Uani 1 1 d .
C13 C 0.46916(18) 0.3656(2) 0.03394(16) 0.0578(6) Uani 1 1 d .
H13A H 0.5281 0.3883 0.0730 0.069 Uiso 1 1 calc R
C14 C 0.4938(2) 0.2969(2) -0.02978(18) 0.0667(7) Uani 1 1 d .
H14A H 0.5698 0.2727 -0.0332 0.080 Uiso 1 1 calc R
C15 C 0.4074(2) 0.2636(2) -0.08870(17) 0.0666(7) Uani 1 1 d .
H15A H 0.4257 0.2179 -0.1318 0.080 Uiso 1 1 calc R
C16 C 0.2933(2) 0.2982(2) -0.08386(15) 0.0565(6) Uani 1 1 d .
H16A H 0.2347 0.2755 -0.1233 0.068 Uiso 1 1 calc R
C17 C 0.26766(16) 0.36685(17) -0.01938(13) 0.0438(4) Uani 1 1 d .
C18 C -0.09685(18) 0.20012(16) 0.01676(15) 0.0504(5) Uani 1 1 d .
C19 C -0.15002(19) 0.26513(17) -0.04398(16) 0.0549(6) Uani 1 1 d .
H19A H -0.2107 0.3082 -0.0295 0.066 Uiso 1 1 calc R
C20 C -0.1124(2) 0.26565(18) -0.12629(16) 0.0569(6) Uani 1 1 d .
H20A H -0.1489 0.3091 -0.1671 0.068 Uiso 1 1 calc R
C21 C -0.02142(19) 0.20295(18) -0.14947(16) 0.0541(5) Uani 1 1 d .
C22 C 0.0306(2) 0.13791(18) -0.08744(16) 0.0564(6) Uani 1 1 d .
H22A H 0.0913 0.0949 -0.1019 0.068 Uiso 1 1 calc R
C23 C -0.0059(2) 0.13586(17) -0.00495(16) 0.0544(5) Uani 1 1 d .
H23A H 0.0299 0.0919 0.0358 0.065 Uiso 1 1 calc R
C24 C 0.0179(3) 0.2037(3) -0.23915(18) 0.0762(8) Uani 1 1 d .
H24A H -0.0278 0.2528 -0.2729 0.114 Uiso 1 1 calc R
H24B H 0.0078 0.1361 -0.2638 0.114 Uiso 1 1 calc R
H24C H 0.0989 0.2228 -0.2382 0.114 Uiso 1 1 calc R
C25 C -0.1960(2) 0.4620(2) 0.22247(18) 0.0657(7) Uani 1 1 d .
H25A H -0.2097 0.5164 0.2624 0.099 Uiso 1 1 calc R
H25B H -0.2274 0.3984 0.2428 0.099 Uiso 1 1 calc R
H25C H -0.2335 0.4787 0.1676 0.099 Uiso 1 1 calc R

loop_
_atom_site_aniso_label
_atom_site_aniso_U_11
_atom_site_aniso_U_22
_atom_site_aniso_U_33
_atom_site_aniso_U_23
_atom_site_aniso_U_13
_atom_site_aniso_U_12
S1 0.0481(3) 0.0558(4) 0.0784(4) -0.0083(3) 0.0292(3) -0.0162(2)
S2 0.0368(3) 0.0610(4) 0.0559(3) -0.0062(2) 0.0045(2) -0.0108(2)
S3 0.0316(3) 0.0695(4) 0.0408(3) 0.0050(2) 0.00144(19) 0.0030(2)
O1 0.1043(16) 0.0564(11) 0.1027(15) 0.0004(10) 0.0490(13) -0.0303(10)
O2 0.0383(8) 0.0956(14) 0.1054(15) -0.0285(11) 0.0269(9) -0.0113(9)
N1 0.0461(9) 0.0451(9) 0.0564(10) 0.0043(8) 0.0185(8) -0.0005(7)
N2 0.0377(9) 0.0563(10) 0.0547(10) -0.0079(8) 0.0108(7) 0.0106(8)
C1 0.0318(9) 0.0414(10) 0.0399(9) 0.0009(8) 0.0054(7) 0.0040(7)
C2 0.0417(10) 0.0451(11) 0.0494(11) 0.0037(8) 0.0094(8) 0.0105(8)
C3 0.0593(13) 0.0464(12) 0.0564(12) 0.0102(9) 0.0166(10) 0.0087(10)
C4 0.0329(9) 0.0425(10) 0.0430(10) 0.0004(8) 0.0093(7) 0.0016(7)
C5 0.0518(12) 0.0446(11) 0.0453(11) 0.0006(8) 0.0110(9) 0.0046(9)
C6 0.0731(16) 0.0603(14) 0.0558(13) -0.0085(11) 0.0214(12) 0.0085(12)
C7 0.100(2) 0.0785(18) 0.0489(13) -0.0188(12) 0.0098(13) -0.0023(16)
C8 0.0819(19) 0.0849(19) 0.0529(14) -0.0121(13) -0.0093(13) -0.0061(15)
C9 0.0553(13) 0.0647(14) 0.0508(12) -0.0004(10) -0.0041(10) 0.0041(11)
C10 0.0465(11) 0.0438(10) 0.0407(10) 0.0004(8) 0.0050(8) 0.0043(8)
C11 0.0335(9) 0.0430(10) 0.0448(10) 0.0019(8) 0.0049(8) 0.0016(8)
C12 0.0319(9) 0.0564(12) 0.0456(10) 0.0088(9) 0.0083(8) -0.0037(8)
C13 0.0310(10) 0.0830(16) 0.0599(13) 0.0116(12) 0.0077(9) -0.0013(10)
C14 0.0410(12) 0.0860(18) 0.0757(16) 0.0080(13) 0.0265(11) 0.0086(11)
C15 0.0588(14) 0.0766(17) 0.0676(15) -0.0057(13) 0.0312(12) 0.0006(12)
C16 0.0477(12) 0.0742(15) 0.0489(12) -0.0049(10) 0.0142(10) -0.0082(10)
C17 0.0332(9) 0.0570(12) 0.0420(10) 0.0069(8) 0.0087(8) -0.0024(8)
C18 0.0388(10) 0.0438(11) 0.0697(14) -0.0124(10) 0.0126(10) -0.0113(8)
C19 0.0366(10) 0.0504(12) 0.0769(15) -0.0182(11) -0.0021(10) 0.0003(9)
C20 0.0509(12) 0.0524(13) 0.0658(14) -0.0142(10) -0.0103(11) -0.0029(10)
C21 0.0447(11) 0.0538(13) 0.0635(13) -0.0159(10) 0.0016(10) -0.0110(9)
C22 0.0444(11) 0.0507(12) 0.0753(15) -0.0122(11) 0.0138(11) 0.0004(9)
C23 0.0478(12) 0.0429(12) 0.0736(15) -0.0024(10) 0.0126(10) 0.0001(9)
C24 0.0672(17) 0.098(2) 0.0633(15) -0.0130(14) 0.0041(13) -0.0082(15)
C25 0.0418(12) 0.0809(17) 0.0765(16) -0.0036(13) 0.0212(11) 0.0156(11)

loop_
_atom_type_symbol
_atom_type_description
_atom_type_scat_dispersion_real
_atom_type_scat_dispersion_imag
_atom_type_scat_source
C C 0.0181 0.0091 'International Tables Vol C Tables 4.2.6.8 and 6.1.1.4'
H H 0.0000 0.0000 'International Tables Vol C Tables 4.2.6.8 and 6.1.1.4'
N N 0.0311 0.0180 'International Tables Vol C Tables 4.2.6.8 and 6.1.1.4'
O O 0.0492 0.0322 'International Tables Vol C Tables 4.2.6.8 and 6.1.1.4'
S S 0.3331 0.5567 'International Tables Vol C Tables 4.2.6.8 and 6.1.1.4'

loop_
_geom_angle_atom_site_label_1
_geom_angle_atom_site_label_2
_geom_angle_atom_site_label_3
_geom_angle
O2 S1 O1 120.16(13)
O2 S1 N1 107.28(11)
O1 S1 N1 106.38(13)
O2 S1 C18 106.69(13)
O1 S1 C18 107.94(11)
N1 S1 C18 107.88(9)
C12 S2 C11 96.00(9)
C17 S3 C11 96.13(9)
C3 N1 C4 109.89(16)
C3 N1 S1 119.92(15)
C4 N1 S1 117.54(14)
C5 N2 C4 109.48(16)
C5 N2 C25 123.05(19)
C4 N2 C25 122.56(19)
C10 C1 C2 114.40(16)
C10 C1 C11 109.73(16)
C2 C1 C11 115.25(15)
C10 C1 C4 101.18(15)
C2 C1 C4 105.01(15)
C11 C1 C4 110.16(15)
C3 C2 C1 103.42(16)
C3 C2 H2B 111.1
C1 C2 H2B 111.1
C3 C2 H2C 111.1
C1 C2 H2C 111.1
H2B C2 H2C 109.0
N1 C3 C2 104.74(16)
N1 C3 H3A 110.8
C2 C3 H3A 110.8
N1 C3 H3B 110.8
C2 C3 H3B 110.8
H3A C3 H3B 108.9
N2 C4 N1 115.13(16)
N2 C4 C1 104.78(15)
N1 C4 C1 104.20(15)
N2 C4 H4A 110.8
N1 C4 H4A 110.8
C1 C4 H4A 110.8
N2 C5 C6 128.4(2)
N2 C5 C10 110.74(18)
C6 C5 C10 120.8(2)
C7 C6 C5 117.9(2)
C7 C6 H6A 121.0
C5 C6 H6A 121.0
C8 C7 C6 121.8(2)
C8 C7 H7A 119.1
C6 C7 H7A 119.1
C7 C8 C9 120.1(3)
C7 C8 H8A 120.0
C9 C8 H8A 120.0
C10 C9 C8 118.8(2)
C10 C9 H9A 120.6
C8 C9 H9A 120.6
C9 C10 C5 120.5(2)
C9 C10 C1 130.92(19)
C5 C10 C1 108.55(17)
C1 C11 S2 114.18(13)
C1 C11 S3 114.64(14)
S2 C11 S3 107.00(10)
C1 C11 H11A 106.8
S2 C11 H11A 106.8
S3 C11 H11A 106.8
C17 C12 C13 119.9(2)
C17 C12 S2 115.89(15)
C13 C12 S2 124.19(18)
C14 C13 C12 119.3(2)
C14 C13 H13A 120.3
C12 C13 H13A 120.3
C13 C14 C15 120.9(2)
C13 C14 H14A 119.5
C15 C14 H14A 119.5
C14 C15 C16 120.2(2)
C14 C15 H15A 119.9
C16 C15 H15A 119.9
C17 C16 C15 119.1(2)
C17 C16 H16A 120.4
C15 C16 H16A 120.4
C16 C17 C12 120.45(19)
C16 C17 S3 123.54(17)
C12 C17 S3 116.01(16)
C19 C18 C23 120.1(2)
C19 C18 S1 120.57(17)
C23 C18 S1 119.28(19)
C20 C19 C18 119.5(2)
C20 C19 H19A 120.2
C18 C19 H19A 120.2
C19 C20 C21 121.5(2)
C19 C20 H20A 119.2
C21 C20 H20A 119.2
C20 C21 C22 118.0(2)
C20 C21 C24 120.9(2)
C22 C21 C24 121.0(2)
C23 C22 C21 121.4(2)
C23 C22 H22A 119.3
C21 C22 H22A 119.3
C22 C23 C18 119.4(2)
C22 C23 H23A 120.3
C18 C23 H23A 120.3
C21 C24 H24A 109.5
C21 C24 H24B 109.5
H24A C24 H24B 109.5
C21 C24 H24C 109.5
H24A C24 H24C 109.5
H24B C24 H24C 109.5
N2 C25 H25A 109.5
N2 C25 H25B 109.5
H25A C25 H25B 109.5
N2 C25 H25C 109.5
H25A C25 H25C 109.5
H25B C25 H25C 109.5

loop_
_geom_bond_atom_site_label_1
_geom_bond_atom_site_label_2
_geom_bond_distance
S1 O2 1.428(2)
S1 O1 1.432(2)
S1 N1 1.640(2)
S1 C18 1.765(2)
S2 C12 1.761(2)
S2 C11 1.8206(19)
S3 C17 1.758(2)
S3 C11 1.822(2)
N1 C3 1.484(3)
N1 C4 1.496(3)
N2 C5 1.385(3)
N2 C4 1.440(2)
N2 C25 1.441(3)
C1 C10 1.526(3)
C1 C2 1.526(3)
C1 C11 1.541(3)
C1 C4 1.561(2)
C2 C3 1.515(3)
C2 H2B 0.9700
C2 H2C 0.9700
C3 H3A 0.9700
C3 H3B 0.9700
C4 H4A 0.9800
C5 C6 1.391(3)
C5 C10 1.398(3)
C6 C7 1.380(4)
C6 H6A 0.9300
C7 C8 1.380(4)
C7 H7A 0.9300
C8 C9 1.400(4)
C8 H8A 0.9300
C9 C10 1.374(3)
C9 H9A 0.9300
C11 H11A 0.9800
C12 C17 1.388(3)
C12 C13 1.393(3)
C13 C14 1.376(4)
C13 H13A 0.9300
C14 C15 1.379(4)
C14 H14A 0.9300
C15 C16 1.389(3)
C15 H15A 0.9300
C16 C17 1.388(3)
C16 H16A 0.9300
C18 C19 1.382(3)
C18 C23 1.391(3)
C19 C20 1.381(4)
C19 H19A 0.9300
C20 C21 1.386(3)
C20 H20A 0.9300
C21 C22 1.390(4)
C21 C24 1.497(4)
C22 C23 1.379(3)
C22 H22A 0.9300
C23 H23A 0.9300
C24 H24A 0.9600
C24 H24B 0.9600
C24 H24C 0.9600
C25 H25A 0.9600
C25 H25B 0.9600
C25 H25C 0.9600

loop_
_geom_torsion_atom_site_label_1
_geom_torsion_atom_site_label_2
_geom_torsion_atom_site_label_3
_geom_torsion_atom_site_label_4
_geom_torsion
O2 S1 N1 C3 165.82(16)
O1 S1 N1 C3 36.04(18)
C18 S1 N1 C3 -79.57(17)
O2 S1 N1 C4 -56.20(17)
O1 S1 N1 C4 174.01(14)
C18 S1 N1 C4 58.41(16)
C10 C1 C2 C3 76.5(2)
C11 C1 C2 C3 -154.87(17)
C4 C1 C2 C3 -33.5(2)
C4 N1 C3 C2 -23.6(2)
S1 N1 C3 C2 117.28(17)
C1 C2 C3 N1 35.0(2)
C5 N2 C4 N1 91.1(2)
C25 N2 C4 N1 -64.7(3)
C5 N2 C4 C1 -22.7(2)
C25 N2 C4 C1 -178.6(2)
C3 N1 C4 N2 -111.64(19)
S1 N1 C4 N2 106.46(17)
C3 N1 C4 C1 2.5(2)
S1 N1 C4 C1 -139.37(13)
C10 C1 C4 N2 21.37(19)
C2 C1 C4 N2 140.65(16)
C11 C1 C4 N2 -94.68(18)
C10 C1 C4 N1 -99.96(16)
C2 C1 C4 N1 19.32(19)
C11 C1 C4 N1 143.99(16)
C4 N2 C5 C6 -166.8(2)
C25 N2 C5 C6 -11.1(4)
C4 N2 C5 C10 14.5(2)
C25 N2 C5 C10 170.2(2)
N2 C5 C6 C7 -179.5(2)
C10 C5 C6 C7 -0.9(4)
C5 C6 C7 C8 0.0(4)
C6 C7 C8 C9 0.8(5)
C7 C8 C9 C10 -0.6(4)
C8 C9 C10 C5 -0.4(4)
C8 C9 C10 C1 178.9(2)
N2 C5 C10 C9 180.0(2)
C6 C5 C10 C9 1.2(3)
N2 C5 C10 C1 0.5(2)
C6 C5 C10 C1 -178.3(2)
C2 C1 C10 C9 54.7(3)
C11 C1 C10 C9 -76.6(3)
C4 C1 C10 C9 167.0(2)
C2 C1 C10 C5 -125.93(18)
C11 C1 C10 C5 102.74(19)
C4 C1 C10 C5 -13.6(2)
C10 C1 C11 S2 65.61(18)
C2 C1 C11 S2 -65.3(2)
C4 C1 C11 S2 176.16(12)
C10 C1 C11 S3 -170.43(13)
C2 C1 C11 S3 58.69(19)
C4 C1 C11 S3 -59.88(18)
C12 S2 C11 C1 99.86(15)
C12 S2 C11 S3 -28.10(12)
C17 S3 C11 C1 -99.91(14)
C17 S3 C11 S2 27.78(12)
C11 S2 C12 C17 18.66(17)
C11 S2 C12 C13 -162.53(19)
C17 C12 C13 C14 -0.3(3)
S2 C12 C13 C14 -179.03(19)
C12 C13 C14 C15 0.8(4)
C13 C14 C15 C16 -0.8(4)
C14 C15 C16 C17 0.3(4)
C15 C16 C17 C12 0.1(3)
C15 C16 C17 S3 179.61(19)
C13 C12 C17 C16 -0.2(3)
S2 C12 C17 C16 178.69(17)
C13 C12 C17 S3 -179.68(16)
S2 C12 C17 S3 -0.8(2)
C11 S3 C17 C16 163.05(19)
C11 S3 C17 C12 -17.46(17)
O2 S1 C18 C19 12.7(2)
O1 S1 C18 C19 143.16(19)
N1 S1 C18 C19 -102.26(18)
O2 S1 C18 C23 -168.44(17)
O1 S1 C18 C23 -38.0(2)
N1 S1 C18 C23 76.56(19)
C23 C18 C19 C20 0.1(3)
S1 C18 C19 C20 178.92(16)
C18 C19 C20 C21 -0.6(3)
C19 C20 C21 C22 0.8(3)
C19 C20 C21 C24 179.5(2)
C20 C21 C22 C23 -0.5(3)
C24 C21 C22 C23 -179.3(2)
C21 C22 C23 C18 0.1(3)
C19 C18 C23 C22 0.1(3)
S1 C18 C23 C22 -178.69(16)
